data_7707213
loop_
_publ_author_name
'Tatarin, Sergei V.'
'Kalle, Paulina'
'Taydakov, Ilya V.'
'Varaksina, Evgenia A.'
'Korshunov, Vladislav M.'
'Bezzubov, Stanislav I.'

_publ_section_title
;
 Sterically hindered phenanthroimidazole ligands drive the structural
 flexibility and facile ligand exchange in cyclometalated iridium(III)
 complexes.
;
_journal_issue 20
_journal_name_full 'Dalton transactions (Cambridge, England : 2003)'
_journal_page_first 6889
_journal_page_last 6900
_journal_paper_doi 10.1039/d1dt00820j
_journal_volume 50
_journal_year 2021
_chemical_formula_moiety 'C73 H53 Ir N4 O8 S, 0.45(C H4 O)'
_chemical_formula_sum 'C73.45 H54.8 Ir N4 O8.45 S'
_chemical_formula_weight 1352.87
_space_group_crystal_system orthorhombic
_space_group_IT_number 33
_space_group_name_Hall 'P 2c -2n'
_space_group_name_H-M_alt 'P n a 21'
_atom_sites_solution_hydrogens mixed
_audit_creation_date 2020-12-23
_audit_creation_method
;
Olex2 1.3
(compiled Nov 21 2019 18:26:39 for OlexSys, GUI svn.r6003)
;
_audit_update_record
;
2020-12-23 deposited with the CCDC.	2021-04-27 downloaded from the CCDC.
;
_cell_angle_alpha 90
_cell_angle_beta 90
_cell_angle_gamma 90
_cell_formula_units_Z 4
_cell_length_a 23.0818(17)
_cell_length_b 11.7771(8)
_cell_length_c 22.3446(16)
_cell_measurement_reflns_used 9657
_cell_measurement_temperature 150
_cell_measurement_theta_max 30.221
_cell_measurement_theta_min 2.543
_cell_volume 6074.1(7)
_computing_cell_refinement 'SAINT V8.38A (Bruker, 2018)'
_computing_data_collection 'APEX3 v.2017.3_0 (Bruker AXS, 2017)'
_computing_data_reduction 'SAINT V8.38A (Bruker, 2018)'
_computing_molecular_graphics 'Olex2 1.3 (Dolomanov et al., 2009)'
_computing_publication_material 'Olex2 1.3 (Dolomanov et al., 2009)'
_computing_structure_refinement 'SHELXL 2018/3 (Sheldrick, 2015)'
_computing_structure_solution 'SHELXT 2014/5 (Sheldrick, 2014)'
_diffrn_ambient_temperature 150
_diffrn_detector 'CCD area detector'
_diffrn_detector_area_resol_mean 7.9
_diffrn_detector_type 'Bruker SMART CCD area detector'
_diffrn_measured_fraction_theta_full 0.999
_diffrn_measured_fraction_theta_max 0.999
_diffrn_measurement_device 'three-circle diffractometer'
_diffrn_measurement_device_type 'Bruker SMART APEX II'
_diffrn_measurement_method '\w scans'
_diffrn_radiation_monochromator graphite
_diffrn_radiation_probe x-ray
_diffrn_radiation_type MoK\a
_diffrn_radiation_wavelength 0.71073
_diffrn_reflns_av_R_equivalents 0.0385
_diffrn_reflns_av_unetI/netI 0.0373
_diffrn_reflns_Laue_measured_fraction_full 0.999
_diffrn_reflns_Laue_measured_fraction_max 0.999
_diffrn_reflns_limit_h_max 31
_diffrn_reflns_limit_h_min -31
_diffrn_reflns_limit_k_max 16
_diffrn_reflns_limit_k_min -13
_diffrn_reflns_limit_l_max 30
_diffrn_reflns_limit_l_min -30
_diffrn_reflns_number 70959
_diffrn_reflns_point_group_measured_fraction_full 0.999
_diffrn_reflns_point_group_measured_fraction_max 0.999
_diffrn_reflns_theta_full 25.242
_diffrn_reflns_theta_max 29.000
_diffrn_reflns_theta_min 1.941
_diffrn_source 'fine-focus sealed X-ray tube'
_diffrn_source_current 30.0
_diffrn_source_power 1.5
_diffrn_source_target Mo
_diffrn_source_voltage 50.0
_exptl_absorpt_coefficient_mu 2.296
_exptl_absorpt_correction_T_max 1.0000
_exptl_absorpt_correction_T_min 0.8622
_exptl_absorpt_correction_type multi-scan
_exptl_absorpt_process_details
'SADABS-2016/2 (Bruker,2016/2) was used for absorption correction. wR2(int) was 0.0833 before and 0.0491 after correction. The Ratio of minimum to maximum transmission is 0.8622. The \l/2 correction factor is Not present.'
_exptl_crystal_colour 'light brown'
_exptl_crystal_colour_modifier light
_exptl_crystal_colour_primary brown
_exptl_crystal_density_diffrn 1.479
_exptl_crystal_description block
_exptl_crystal_F_000 2736
_exptl_crystal_preparation Luminescent
_exptl_crystal_recrystallization_method 'Re-crystallisation from solvent: CH2Cl2, CH3OH'
_exptl_crystal_size_max 0.32
_exptl_crystal_size_mid 0.23
_exptl_crystal_size_min 0.18
_refine_diff_density_max 1.589
_refine_diff_density_min -1.156
_refine_diff_density_rms 0.107
_refine_ls_abs_structure_details
;
 Flack x determined using 5985 quotients [(I+)-(I-)]/[(I+)+(I-)]
 (Parsons, Flack and Wagner, Acta Cryst. B69 (2013) 249-259).
;
_refine_ls_abs_structure_Flack -0.011(3)
_refine_ls_extinction_method none
_refine_ls_goodness_of_fit_ref 1.023
_refine_ls_hydrogen_treatment constr
_refine_ls_matrix_type full
_refine_ls_number_parameters 699
_refine_ls_number_reflns 16116
_refine_ls_number_restraints 10
_refine_ls_restrained_S_all 1.025
_refine_ls_R_factor_all 0.0493
_refine_ls_R_factor_gt 0.0400
_refine_ls_shift/su_max 0.001
_refine_ls_shift/su_mean 0.000
_refine_ls_structure_factor_coef Fsqd
_refine_ls_weighting_details 'w=1/[\s^2^(Fo^2^)+(0.0543P)^2^+8.9077P] where P=(Fo^2^+2Fc^2^)/3'
_refine_ls_weighting_scheme calc
_refine_ls_wR_factor_gt 0.0964
_refine_ls_wR_factor_ref 0.1010
_reflns_Friedel_coverage 0.950
_reflns_Friedel_fraction_full 0.998
_reflns_Friedel_fraction_max 0.998
_reflns_number_gt 13959
_reflns_number_total 16116
_reflns_threshold_expression 'I > 2\s(I)'
_cod_data_source_file d1dt00820j2.cif
_cod_data_source_block st36_b
_cod_depositor_comments 'Adding full bibliography for 7707205--7707218.cif.'
_cod_original_formula_sum 'C73.45 H54.80 Ir N4 O8.45 S'
_cod_database_code 7707213
_shelx_shelxl_version_number 2018/3
_shelx_space_group_comment
;
The symmetry employed for this shelxl refinement is uniquely defined
by the following loop, which should always be used as a source of
symmetry information in preference to the above space-group names.
They are only intended as comments.
;
_shelx_estimated_absorpt_t_max 0.683
_shelx_estimated_absorpt_t_min 0.527
_olex2_refinement_description
;
1. Fixed Uiso
 At 1.2 times of:
  All C(H) groups, All C(H,H) groups
 At 1.5 times of:
  All C(H,H,H) groups, All O(H) groups
2. Restrained distances
 C86-C87
 2.4 with sigma of 0.01
 O1AA-C2AA
 1.43 with sigma of 0.02
 S1-C62
 1.7 with sigma of 0.001
 C60-C59
 1.4 with sigma of 0.001
 S2-C66
 1.7 with sigma of 0.001
 S2-C91
 1.72 with sigma of 0.02
 C87-C4AA
 1.5 with sigma of 0.02
 O1-C72
 1.23 with sigma of 0.02
 S2-C91 \\sim S2-C66
 with sigma of 0.01
3. Uiso/Uaniso restraints and constraints
Uanis(C62) = Uanis(C3AA) = Uanis(C61) = Uanis(C60) = Uanis(C89) = Uanis(C59) =
Uanis(C0AA) = Uanis(C4AA) = Uanis(S1)
Uanis(C8) = Uanis(C1AA) = Uanis(C9) = Uanis(C9AA) = Uanis(C10) = Uanis(C8AA) =
Uanis(C7AA) = Uanis(C11) = Uanis(C6AA) = Uanis(C12) = Uanis(C13) = Uanis(C5AA)
Uanis(S2) = Uanis(C70)
Uanis(C91) = Uanis(C69)
Uanis(C70) = Uanis(S2) = Uanis(C71) = Uanis(C91) = Uanis(C69) = Uanis(C68) =
Uanis(C67) = Uanis(C66)
Uanis(C35) = Uanis(C36) = Uanis(C37) = Uanis(C38) = Uanis(C39) = Uanis(C40)
Uiso(O9) = Uiso(C86)
Uiso(C87) = Uiso(O10)
4. Others
 Fixed Sof: C3AA(0.33333) H3AA(0.33333) H60A(0.33333) H60(0.66667)
 C89(0.33333) H89(0.33333) C4AA(0.33333) C0AA(0.33333) H0AA(0.33333)
 C61(0.66667) H61(0.66667) C70(0.66667) H70(0.66667) C71(0.66667) C69(0.66667)
 H69(0.66667) H68(0.66667) H68A(0.33333) C1AA(0.66667) C5AA(0.66667)
 H5AA(0.66667) C6AA(0.66667) H6AA(0.66667) C7AA(0.66667) H7AA(0.66667)
 C8AA(0.66667) H8AA(0.66667) C9AA(0.66667) H9AA(0.66667) C0BA(0.33333)
 C5BA(0.33333) H5BA(0.33333) C4BA(0.33333) H4BA(0.33333) C3BA(0.33333)
 H3BA(0.33333) C2BA(0.33333) H2BA(0.33333) C1BA(0.33333) H1BA(0.33333)
 C59(0.66667) H59(0.66667) O2(0.66667) O1(0.66667) C73(0.66667) H73A(0.66667)
 H73B(0.66667) H73C(0.66667) C72(0.66667) O9(0.33333) O10(0.33333) S2(0.33333)
 C87(0.33333) C86(0.33333) H86A(0.33333) H86B(0.33333) H86C(0.33333)
 C8(0.33333) C13(0.33333) H13(0.33333) C12(0.33333) H12(0.33333) C11(0.33333)
 H11(0.33333) C10(0.33333) H10(0.33333) C9(0.33333) H9(0.33333) C35(0.66667)
 C36(0.66667) H36(0.66667) C37(0.66667) H37(0.66667) C38(0.66667) H38(0.66667)
 C39(0.66667) H39(0.66667) C40(0.66667) H40(0.66667) C91(0.33333) H91(0.33333)
 S1(0.66667) O1AA(0.45) H1AA(0.45) C2AA(0.45) H2AA(0.45) H2AB(0.45) H2AC(0.45)
5.a Riding coordinates:
 O1AA(H1AA)
5.b Aromatic/amide H refined with riding coordinates:
 C18(H18), C23(H23), C19(H19), C3AA(H3AA), C60(H60A), C60(H60), C89(H89),
 C0AA(H0AA), C61(H61), C29(H29), C70(H70), C69(H69), C68(H68), C68(H68A),
 C67(H67), C16(H16), C64(H64), C24(H24), C46(H46), C50(H50), C25(H25), C17(H17),
  C5(H5), C5AA(H5AA), C6AA(H6AA), C7AA(H7AA), C8AA(H8AA), C9AA(H9AA), C22(H22),
 C43(H43), C49(H49), C32(H32), C2(H2), C52(H52), C51(H51), C44(H44), C45(H45),
 C5BA(H5BA), C4BA(H4BA), C3BA(H3BA), C2BA(H2BA), C1BA(H1BA), C59(H59), C13(H13),
  C12(H12), C11(H11), C10(H10), C9(H9), C36(H36), C37(H37), C38(H38), C39(H39),
 C40(H40), C91(H91)
5.c Fitted hexagon refined as free rotating group:
 C62(C3AA,C60,C89,C4AA,C0AA), C66(C70,C71,C69,C68,C67), C1AA(C5AA,C6AA,C7AA,
 C8AA,C9AA), C0BA(C5BA,C4BA,C3BA,C2BA,C1BA), C8(C13,C12,C11,C10,C9)
5.d Idealised Me refined as rotating group:
 C57(H57A,H57B,H57C), C56(H56A,H56B,H56C), C58(H58A,H58B,H58C), C55(H55A,H55B,
 H55C), C73(H73A,H73B,H73C), C86(H86A,H86B,H86C), C2AA(H2AA,H2AB,H2AC)
;
_olex2_submission_special_instructions 'No special instructions were received'

loop_
_space_group_symop_operation_xyz
'x, y, z'
'-x, -y, z+1/2'
'x+1/2, -y+1/2, z'
'-x+1/2, y+1/2, z+1/2'

loop_
_atom_site_label
_atom_site_type_symbol
_atom_site_fract_x
_atom_site_fract_y
_atom_site_fract_z
_atom_site_U_iso_or_equiv
_atom_site_adp_type
_atom_site_occupancy
_atom_site_site_symmetry_order
_atom_site_calc_flag
_atom_site_refinement_flags_posn
_atom_site_refinement_flags_adp
_atom_site_refinement_flags_occupancy
_atom_site_disorder_assembly
_atom_site_disorder_group
Ir1 Ir -0.39794(2) -0.33868(2) -0.52824(6) 0.02283(7) Uani 1 1 d . . . . .
O4 O -0.4102(2) -0.2327(4) -0.6056(2) 0.0302(10) Uani 1 1 d . . . . .
C63 C -0.5077(3) -0.1893(6) -0.5207(4) 0.0308(17) Uani 1 1 d . . . . .
O5 O -0.3328(3) -0.4416(6) -0.2985(2) 0.0459(14) Uani 1 1 d . . . . .
C53 C -0.3787(3) -0.0596(6) -0.4320(3) 0.0276(13) Uani 1 1 d . . . . .
N2 N -0.5026(2) -0.6188(5) -0.5166(2) 0.0234(12) Uani 1 1 d . . . . .
C18 C -0.6134(4) -0.8054(7) -0.6977(4) 0.0426(19) Uani 1 1 d . . . . .
H18 H -0.637477 -0.845816 -0.724791 0.051 Uiso 1 1 calc R U . . .
C15 C -0.5427(3) -0.6874(6) -0.6177(3) 0.0277(13) Uani 1 1 d . . . . .
C14 C -0.5071(3) -0.6193(6) -0.5793(3) 0.0268(13) Uani 1 1 d . . . . .
N4 N -0.2665(2) -0.1070(4) -0.5409(2) 0.0228(12) Uani 1 1 d . . . . .
C57 C -0.4570(3) -0.6721(6) -0.2753(3) 0.0350(16) Uani 1 1 d . . . . .
H57A H -0.459929 -0.731341 -0.305998 0.053 Uiso 1 1 calc R U . . .
H57B H -0.492615 -0.626810 -0.275110 0.053 Uiso 1 1 calc R U . . .
H57C H -0.451580 -0.707419 -0.236026 0.053 Uiso 1 1 calc R U . . .
C23 C -0.4299(4) -0.5257(8) -0.7845(4) 0.0436(19) Uani 1 1 d . . . . .
H23 H -0.418777 -0.529487 -0.825376 0.052 Uiso 1 1 calc R U . . .
C19 C -0.5711(4) -0.7338(6) -0.7196(3) 0.0371(17) Uani 1 1 d . . . . .
H19 H -0.566670 -0.725325 -0.761589 0.045 Uiso 1 1 calc R U . . .
O8 O -0.2613(2) -0.6217(4) -0.6611(3) 0.0347(11) Uani 1 1 d . . . . .
C62 C -0.5667(3) -0.1676(7) -0.4950(2) 0.0597(8) Uani 1 1 d DG . . . .
C3AA C -0.6052(4) -0.0786(7) -0.5042(4) 0.0597(8) Uani 0.3333 1 d G . P A 2
H3AA H -0.595127 -0.017962 -0.530192 0.072 Uiso 0.3333 1 calc R U P A 2
C60 C -0.6585(3) -0.0783(7) -0.4752(4) 0.0597(8) Uani 1 1 d DG . . A .
H60A H -0.684865 -0.017427 -0.481471 0.072 Uiso 0.3333 1 calc R U P B 2
H60 H -0.691963 -0.032041 -0.479830 0.072 Uiso 0.6667 1 calc R U P C 1
C89 C -0.6733(4) -0.1670(11) -0.4372(6) 0.0597(8) Uani 0.3333 1 d G . P A 2
H89 H -0.709747 -0.166788 -0.417371 0.072 Uiso 0.3333 1 calc R U P A 2
C4AA C -0.6348(5) -0.2560(11) -0.4280(8) 0.0597(8) Uani 0.3333 1 d DG . P A 2
C0AA C -0.5815(5) -0.2564(8) -0.4570(6) 0.0597(8) Uani 0.3333 1 d G . P A 2
H0AA H -0.555153 -0.317222 -0.450711 0.072 Uiso 0.3333 1 calc R U P A 2
C61 C -0.6094(5) -0.0884(14) -0.5142(7) 0.0597(8) Uani 0.6667 1 d . . P A 1
H61 H -0.605635 -0.045533 -0.549983 0.072 Uiso 0.6667 1 calc R U P A 1
N3 N -0.3425(2) -0.2068(5) -0.5070(2) 0.0251(11) Uani 1 1 d . . . . .
C29 C -0.3166(3) -0.5037(5) -0.5924(3) 0.0249(13) Uani 1 1 d . . . . .
H29 H -0.343001 -0.563617 -0.584324 0.030 Uiso 1 1 calc R U . . .
C66 C -0.4324(2) -0.0690(4) -0.6599(2) 0.0387(7) Uani 1 1 d DG . . . .
C70 C -0.3869(3) -0.1097(5) -0.6946(3) 0.0387(7) Uani 0.6667 1 d G . P D 1
H70 H -0.369293 -0.180259 -0.685066 0.046 Uiso 0.6667 1 calc R U P D 1
C71 C -0.3673(3) -0.0470(6) -0.7432(3) 0.0387(7) Uani 0.6667 1 d G . P D 1
C69 C -0.3931(3) 0.0563(6) -0.7572(3) 0.0387(7) Uani 0.6667 1 d G . P D 1
H69 H -0.379663 0.099120 -0.790436 0.046 Uiso 0.6667 1 calc R U P D 1
C68 C -0.4386(3) 0.0970(4) -0.7225(2) 0.0387(7) Uani 1 1 d G . . D .
H68 H -0.456198 0.167554 -0.731994 0.046 Uiso 0.6667 1 calc R U P E 1
H68A H -0.450207 0.170232 -0.735543 0.046 Uiso 0.3333 1 calc R U P F 2
C67 C -0.4582(2) 0.0343(4) -0.6738(2) 0.0387(7) Uani 1 1 d G . . D .
H67 H -0.489280 0.062082 -0.650088 0.046 Uiso 1 1 calc R U . . .
C16 C -0.5868(3) -0.7621(6) -0.5967(3) 0.0326(15) Uani 1 1 d . . . . .
H16 H -0.592454 -0.772330 -0.554893 0.039 Uiso 1 1 calc R U . . .
C64 C -0.4917(3) -0.1255(7) -0.5704(4) 0.0365(16) Uani 1 1 d . . . . .
H64 H -0.514347 -0.060166 -0.579042 0.044 Uiso 1 1 calc R U . . .
C28 C -0.3254(3) -0.3963(5) -0.5654(3) 0.0227(12) Uani 1 1 d . . . . .
N1 N -0.4470(2) -0.4789(5) -0.5504(2) 0.0235(10) Uani 1 1 d . . . . .
C24 C -0.4022(3) -0.4485(7) -0.7456(4) 0.0392(17) Uani 1 1 d . . . . .
H24 H -0.373287 -0.398747 -0.760744 0.047 Uiso 1 1 calc R U . . .
C46 C -0.3234(3) 0.2470(7) -0.4337(4) 0.0406(18) Uani 1 1 d . . . . .
H46 H -0.350406 0.280704 -0.407041 0.049 Uiso 1 1 calc R U . . .
C3 C -0.3645(3) -0.4607(6) -0.3486(3) 0.0325(15) Uani 1 1 d . . . . .
C20 C -0.5339(3) -0.6720(6) -0.6801(3) 0.0289(14) Uani 1 1 d . . . . .
C33 C -0.2820(3) -0.3127(5) -0.5747(3) 0.0240(13) Uani 1 1 d . . . . .
C26 C -0.4591(3) -0.5203(6) -0.6626(3) 0.0257(13) Uani 1 1 d . . . . .
O3 O -0.4799(2) -0.2715(4) -0.4980(2) 0.0303(10) Uani 1 1 d . . . . .
C54 C -0.3429(3) -0.0996(5) -0.4798(3) 0.0264(13) Uani 1 1 d . . . . .
C41 C -0.2971(3) -0.0367(5) -0.5014(3) 0.0247(13) Uani 1 1 d . . . . .
C50 C -0.4380(4) 0.0244(8) -0.3321(4) 0.0427(19) Uani 1 1 d . . . . .
H50 H -0.457973 0.051916 -0.297836 0.051 Uiso 1 1 calc R U . . .
C25 C -0.4166(3) -0.4447(6) -0.6862(3) 0.0306(14) Uani 1 1 d . . . . .
H25 H -0.398245 -0.391419 -0.660521 0.037 Uiso 1 1 calc R U . . .
C65 C -0.4447(3) -0.1489(6) -0.6095(3) 0.0303(14) Uani 1 1 d . . . . .
C17 C -0.6210(4) -0.8191(7) -0.6367(4) 0.0381(17) Uani 1 1 d . . . . .
H17 H -0.650320 -0.868762 -0.622448 0.046 Uiso 1 1 calc R U . . .
C5 C -0.4444(3) -0.5693(6) -0.3903(3) 0.0278(14) Uani 1 1 d . . . . .
H5 H -0.474621 -0.623454 -0.386096 0.033 Uiso 1 1 calc R U . . .
C7 C -0.4646(3) -0.5347(6) -0.5013(3) 0.0238(12) Uani 1 1 d . . . . .
C1AA C -0.5279(5) -0.6992(7) -0.4781(5) 0.0355(10) Uani 0.6667 1 d G . P G 2
C5AA C -0.5763(4) -0.6737(6) -0.4436(5) 0.0355(10) Uani 0.6667 1 d G . P G 2
H5AA H -0.593115 -0.600202 -0.445559 0.043 Uiso 0.6667 1 calc R U P G 2
C6AA C -0.6001(3) -0.7559(7) -0.4064(4) 0.0355(10) Uani 0.6667 1 d G . P G 2
H6AA H -0.633210 -0.738522 -0.382818 0.043 Uiso 0.6667 1 calc R U P G 2
C7AA C -0.5755(3) -0.8635(6) -0.4036(3) 0.0355(10) Uani 0.6667 1 d G . P G 2
H7AA H -0.591777 -0.919638 -0.378088 0.043 Uiso 0.6667 1 calc R U P G 2
C8AA C -0.5271(3) -0.8889(6) -0.4380(4) 0.0355(10) Uani 0.6667 1 d G . P G 2
H8AA H -0.510247 -0.962435 -0.436098 0.043 Uiso 0.6667 1 calc R U P G 2
C9AA C -0.5033(4) -0.8067(8) -0.4753(4) 0.0355(10) Uani 0.6667 1 d G . P G 2
H9AA H -0.470151 -0.824116 -0.498839 0.043 Uiso 0.6667 1 calc R U P G 2
C21 C -0.4888(3) -0.5953(6) -0.7026(3) 0.0311(14) Uani 1 1 d . . . . .
C22 C -0.4726(4) -0.5949(7) -0.7635(3) 0.0380(17) Uani 1 1 d . . . . .
H22 H -0.491978 -0.644240 -0.790524 0.046 Uiso 1 1 calc R U . . .
C43 C -0.2455(3) 0.1524(5) -0.5137(3) 0.0321(17) Uani 1 1 d . . . . .
H43 H -0.218437 0.119993 -0.540791 0.039 Uiso 1 1 calc R U . . .
C49 C -0.3991(3) 0.0930(7) -0.3609(4) 0.0400(18) Uani 1 1 d . . . . .
H49 H -0.392178 0.167363 -0.346128 0.048 Uiso 1 1 calc R U . . .
C1 C -0.3936(3) -0.4257(6) -0.4519(3) 0.0239(12) Uani 1 1 d . . . . .
C32 C -0.2340(3) -0.3336(5) -0.6119(3) 0.0245(13) Uani 1 1 d . . . . .
H32 H -0.205331 -0.276685 -0.617483 0.029 Uiso 1 1 calc R U . . .
O6 O -0.4092(2) -0.6011(6) -0.2882(3) 0.0450(15) Uani 1 1 d . . . . .
C2 C -0.3579(3) -0.4029(6) -0.4021(3) 0.0294(14) Uani 1 1 d . . . . .
H2 H -0.328702 -0.346467 -0.405336 0.035 Uiso 1 1 calc R U . . .
C52 C -0.4191(3) -0.1272(6) -0.4009(3) 0.0289(14) Uani 1 1 d . . . . .
H52 H -0.425934 -0.202858 -0.413849 0.035 Uiso 1 1 calc R U . . .
C56 C -0.3064(4) -0.7066(7) -0.6583(4) 0.0427(19) Uani 1 1 d . . . . .
H56A H -0.295732 -0.771286 -0.683617 0.064 Uiso 1 1 calc R U . . .
H56B H -0.342871 -0.673850 -0.672618 0.064 Uiso 1 1 calc R U . . .
H56C H -0.311067 -0.732147 -0.616886 0.064 Uiso 1 1 calc R U . . .
C51 C -0.4486(3) -0.0859(7) -0.3527(3) 0.0354(16) Uani 1 1 d . . . . .
H51 H -0.476414 -0.132241 -0.333047 0.042 Uiso 1 1 calc R U . . .
C30 C -0.2703(3) -0.5233(6) -0.6303(3) 0.0263(13) Uani 1 1 d . . . . .
C4 C -0.4074(3) -0.5459(6) -0.3431(3) 0.0290(14) Uani 1 1 d . . . . .
C44 C -0.2428(4) 0.2668(6) -0.5011(4) 0.0389(17) Uani 1 1 d . . . . .
H44 H -0.214206 0.313181 -0.519482 0.047 Uiso 1 1 calc R U . . .
C58 C -0.2939(5) -0.3475(10) -0.3005(5) 0.065(3) Uani 1 1 d . . . . .
H58A H -0.262445 -0.363920 -0.328680 0.097 Uiso 1 1 calc R U . . .
H58B H -0.277753 -0.334313 -0.260592 0.097 Uiso 1 1 calc R U . . .
H58C H -0.314846 -0.279555 -0.313775 0.097 Uiso 1 1 calc R U . . .
C45 C -0.2832(4) 0.3146(7) -0.4605(4) 0.044(2) Uani 1 1 d . . . . .
H45 H -0.282196 0.393572 -0.451919 0.053 Uiso 1 1 calc R U . . .
C42 C -0.2883(3) 0.0821(6) -0.4868(3) 0.0267(13) Uani 1 1 d . . . . .
C34 C -0.2949(2) -0.2085(5) -0.5426(3) 0.0224(14) Uani 1 1 d . . . . .
O7 O -0.1847(2) -0.4633(4) -0.6803(3) 0.0363(12) Uani 1 1 d . . . . .
C31 C -0.2288(3) -0.4366(6) -0.6403(3) 0.0266(13) Uani 1 1 d . . . . .
C27 C -0.4712(3) -0.5336(5) -0.5995(3) 0.0241(12) Uani 1 1 d . . . . .
C0BA C -0.2170(10) -0.079(3) -0.5711(10) 0.025(5) Uiso 0.3333 1 d G . P H 2
C5BA C -0.1593(11) -0.090(2) -0.5544(8) 0.051(9) Uiso 0.3333 1 d G . P H 2
H5BA H -0.149678 -0.109652 -0.514341 0.061 Uiso 0.3333 1 calc R U P H 2
C4BA C -0.1156(8) -0.073(2) -0.5962(12) 0.048(7) Uiso 0.3333 1 d G . P H 2
H4BA H -0.076164 -0.080452 -0.584791 0.057 Uiso 0.3333 1 calc R U P H 2
C3BA C -0.1297(10) -0.044(2) -0.6548(10) 0.069(10) Uiso 0.3333 1 d G . P H 2
H3BA H -0.099811 -0.032326 -0.683415 0.082 Uiso 0.3333 1 calc R U P H 2
C2BA C -0.1874(12) -0.033(2) -0.6716(8) 0.050(7) Uiso 0.3333 1 d G . P H 2
H2BA H -0.196972 -0.013399 -0.711591 0.060 Uiso 0.3333 1 calc R U P H 2
C1BA C -0.2310(8) -0.050(3) -0.6297(12) 0.067(12) Uiso 0.3333 1 d G . P H 2
H1BA H -0.270487 -0.042599 -0.641142 0.080 Uiso 0.3333 1 calc R U P H 2
C6 C -0.4362(3) -0.5109(6) -0.4450(3) 0.0245(12) Uani 1 1 d . . . . .
C55 C -0.1375(3) -0.3860(7) -0.6837(4) 0.0408(18) Uani 1 1 d . . . . .
H55A H -0.108409 -0.415307 -0.711576 0.061 Uiso 1 1 calc R U . . .
H55B H -0.120185 -0.377181 -0.643917 0.061 Uiso 1 1 calc R U . . .
H55C H -0.151500 -0.312098 -0.697829 0.061 Uiso 1 1 calc R U . . .
C47 C -0.3266(3) 0.1274(6) -0.4442(3) 0.0313(14) Uani 1 1 d . . . . .
C48 C -0.3685(3) 0.0545(6) -0.4132(3) 0.0319(15) Uani 1 1 d . . . . .
C59 C -0.6450(6) -0.1535(11) -0.4287(5) 0.0597(8) Uani 0.6667 1 d D . P A 1
H59 H -0.671865 -0.163645 -0.396981 0.072 Uiso 0.6667 1 calc R U P A 1
O2 O -0.2882(6) -0.1758(11) -0.7661(5) 0.073(3) Uani 0.6667 1 d . . P D 1
O1 O -0.2973(4) -0.0445(11) -0.8315(4) 0.064(3) Uani 0.6667 1 d D . P D 1
C73 C -0.2409(7) -0.2185(17) -0.7955(8) 0.072(5) Uani 0.6667 1 d . . P D 1
H73A H -0.234930 -0.176069 -0.832733 0.108 Uiso 0.6667 1 calc R U P D 1
H73B H -0.247487 -0.298753 -0.804805 0.108 Uiso 0.6667 1 calc R U P D 1
H73C H -0.206576 -0.211092 -0.770036 0.108 Uiso 0.6667 1 calc R U P D 1
C72 C -0.3141(7) -0.0830(15) -0.7871(6) 0.060(4) Uani 0.6667 1 d D . P D 1
O9 O -0.7105(8) -0.3265(15) -0.3526(9) 0.046(3) Uiso 0.3333 1 d . . P A 2
O10 O -0.6506(7) -0.4513(13) -0.3958(7) 0.030(3) Uiso 0.3333 1 d . . P A 2
S2 S -0.3812(2) -0.0986(5) -0.7120(2) 0.0387(7) Uani 0.3333 1 d D . P D 2
C87 C -0.6685(9) -0.3520(16) -0.3926(9) 0.030(3) Uiso 0.3333 1 d D . P A 2
C86 C -0.7393(10) -0.426(2) -0.3247(11) 0.046(3) Uiso 0.3333 1 d D . P A 2
H86A H -0.779140 -0.431862 -0.339614 0.069 Uiso 0.3333 1 calc R U P A 2
H86B H -0.739913 -0.416429 -0.281122 0.069 Uiso 0.3333 1 calc R U P A 2
H86C H -0.717963 -0.495177 -0.334905 0.069 Uiso 0.3333 1 calc R U P A 2
C8 C -0.5331(9) -0.6910(16) -0.4744(10) 0.0355(10) Uani 0.3333 1 d G . P G 1
C13 C -0.5819(9) -0.6437(12) -0.4477(10) 0.0355(10) Uani 0.3333 1 d G . P G 1
H13 H -0.592802 -0.567833 -0.456828 0.043 Uiso 0.3333 1 calc R U P G 1
C12 C -0.6146(7) -0.7072(14) -0.4077(8) 0.0355(10) Uani 0.3333 1 d G . P G 1
H12 H -0.647933 -0.674839 -0.389428 0.043 Uiso 0.3333 1 calc R U P G 1
C11 C -0.5986(7) -0.8182(13) -0.3943(7) 0.0355(10) Uani 0.3333 1 d G . P G 1
H11 H -0.621025 -0.861595 -0.366952 0.043 Uiso 0.3333 1 calc R U P G 1
C10 C -0.5499(7) -0.8655(11) -0.4210(8) 0.0355(10) Uani 0.3333 1 d G . P G 1
H10 H -0.538985 -0.941347 -0.411875 0.043 Uiso 0.3333 1 calc R U P G 1
C9 C -0.5172(7) -0.8020(16) -0.4610(8) 0.0355(10) Uani 0.3333 1 d G . P G 1
H9 H -0.483854 -0.834342 -0.479275 0.043 Uiso 0.3333 1 calc R U P G 1
C35 C -0.2140(7) -0.0847(17) -0.5743(7) 0.0269(11) Uani 0.6667 1 d . . P H 1
C36 C -0.2144(6) -0.0517(10) -0.6318(5) 0.0269(11) Uani 0.6667 1 d . . P H 1
H36 H -0.250054 -0.036697 -0.651401 0.032 Uiso 0.6667 1 calc R U P H 1
C37 C -0.1624(6) -0.0394(10) -0.6625(5) 0.0269(11) Uani 0.6667 1 d . . P H 1
H37 H -0.162525 -0.015137 -0.703011 0.032 Uiso 0.6667 1 calc R U P H 1
C38 C -0.1107(5) -0.0625(9) -0.6340(5) 0.0269(11) Uani 0.6667 1 d . . P H 1
H38 H -0.075541 -0.058729 -0.655917 0.032 Uiso 0.6667 1 calc R U P H 1
C39 C -0.1094(5) -0.0921(9) -0.5719(5) 0.0269(11) Uani 0.6667 1 d . . P H 1
H39 H -0.073621 -0.104256 -0.551846 0.032 Uiso 0.6667 1 calc R U P H 1
C40 C -0.1617(5) -0.1027(10) -0.5419(5) 0.0269(11) Uani 0.6667 1 d . . P H 1
H40 H -0.162589 -0.121575 -0.500580 0.032 Uiso 0.6667 1 calc R U P H 1
C91 C -0.3975(11) 0.0246(15) -0.7469(11) 0.0387(7) Uani 0.3333 1 d D . P D 2
H91 H -0.378592 0.044188 -0.783268 0.046 Uiso 0.3333 1 calc R U P D 2
S1 S -0.57939(16) -0.2297(4) -0.42771(15) 0.0597(8) Uani 0.6667 1 d D . P A 1
O1AA O -0.7211(9) -0.4527(18) -0.3557(9) 0.082(5) Uiso 0.45 1 d D . P I 1
H1AA H -0.717463 -0.391969 -0.378348 0.124 Uiso 0.45 1 d R U P I 1
C2AA C -0.7593(10) -0.471(2) -0.3051(10) 0.061(6) Uiso 0.45 1 d D . P I 1
H2AA H -0.799664 -0.468369 -0.318607 0.092 Uiso 0.45 1 calc R U P I 1
H2AB H -0.752789 -0.411458 -0.275188 0.092 Uiso 0.45 1 calc R U P I 1
H2AC H -0.751211 -0.545341 -0.287327 0.092 Uiso 0.45 1 calc R U P I 1

loop_
_atom_site_aniso_label
_atom_site_aniso_U_11
_atom_site_aniso_U_22
_atom_site_aniso_U_33
_atom_site_aniso_U_23
_atom_site_aniso_U_13
_atom_site_aniso_U_12
Ir1 0.01810(10) 0.02346(10) 0.02695(10) -0.00060(17) 0.00546(15) 0.00183(7)
O4 0.030(2) 0.027(2) 0.034(3) 0.002(2) 0.009(2) 0.0030(19)
C63 0.031(3) 0.035(3) 0.026(5) -0.007(3) -0.005(3) 0.018(2)
O5 0.043(3) 0.068(4) 0.026(3) -0.003(3) -0.005(2) -0.018(3)
C53 0.024(3) 0.032(3) 0.027(3) -0.004(3) 0.001(3) 0.006(3)
N2 0.019(2) 0.029(2) 0.023(4) 0.001(2) -0.0005(19) -0.0017(18)
C18 0.047(5) 0.038(4) 0.043(5) -0.004(4) -0.020(4) -0.007(3)
C15 0.024(3) 0.027(3) 0.032(4) 0.001(3) -0.003(3) 0.003(2)
C14 0.019(3) 0.032(3) 0.029(4) 0.001(3) -0.003(3) 0.004(2)
N4 0.023(2) 0.024(2) 0.022(3) 0.0002(19) 0.0027(18) 0.0022(18)
C57 0.039(4) 0.037(4) 0.029(4) 0.003(3) 0.002(3) -0.002(3)
C23 0.050(5) 0.053(5) 0.027(4) 0.000(4) 0.005(3) 0.008(4)
C19 0.048(5) 0.034(4) 0.029(4) -0.004(3) -0.006(3) 0.002(3)
O8 0.032(3) 0.027(2) 0.045(3) -0.011(2) 0.010(2) 0.002(2)
C62 0.0395(14) 0.079(2) 0.0600(19) -0.0206(16) 0.0143(14) 0.0029(14)
C3AA 0.0395(14) 0.079(2) 0.0600(19) -0.0206(16) 0.0143(14) 0.0029(14)
C60 0.0395(14) 0.079(2) 0.0600(19) -0.0206(16) 0.0143(14) 0.0029(14)
C89 0.0395(14) 0.079(2) 0.0600(19) -0.0206(16) 0.0143(14) 0.0029(14)
C4AA 0.0395(14) 0.079(2) 0.0600(19) -0.0206(16) 0.0143(14) 0.0029(14)
C0AA 0.0395(14) 0.079(2) 0.0600(19) -0.0206(16) 0.0143(14) 0.0029(14)
C61 0.0395(14) 0.079(2) 0.0600(19) -0.0206(16) 0.0143(14) 0.0029(14)
N3 0.027(3) 0.025(3) 0.023(2) -0.002(2) 0.007(2) 0.004(2)
C29 0.018(3) 0.025(3) 0.031(3) -0.002(3) 0.000(2) 0.002(2)
C66 0.0468(17) 0.0356(16) 0.0336(18) 0.0096(13) 0.0016(14) 0.0068(13)
C70 0.0468(17) 0.0356(16) 0.0336(18) 0.0096(13) 0.0016(14) 0.0068(13)
C71 0.0468(17) 0.0356(16) 0.0336(18) 0.0096(13) 0.0016(14) 0.0068(13)
C69 0.0468(17) 0.0356(16) 0.0336(18) 0.0096(13) 0.0016(14) 0.0068(13)
C68 0.0468(17) 0.0356(16) 0.0336(18) 0.0096(13) 0.0016(14) 0.0068(13)
C67 0.0468(17) 0.0356(16) 0.0336(18) 0.0096(13) 0.0016(14) 0.0068(13)
C16 0.032(4) 0.035(4) 0.031(4) 0.003(3) -0.002(3) -0.002(3)
C64 0.033(4) 0.032(4) 0.045(4) -0.005(3) -0.002(3) 0.012(3)
C28 0.022(3) 0.025(3) 0.022(3) 0.002(2) 0.000(2) 0.001(2)
N1 0.018(2) 0.028(3) 0.025(2) -0.001(2) 0.0034(19) 0.001(2)
C24 0.034(4) 0.047(5) 0.036(4) 0.003(3) 0.007(3) 0.003(3)
C46 0.035(4) 0.030(4) 0.057(5) -0.016(4) 0.007(4) 0.002(3)
C3 0.027(3) 0.042(4) 0.029(3) -0.004(3) 0.000(3) 0.001(3)
C20 0.030(3) 0.026(3) 0.030(3) 0.000(3) -0.005(3) 0.006(3)
C33 0.023(3) 0.023(3) 0.026(3) 0.000(2) 0.002(2) 0.005(2)
C26 0.023(3) 0.028(3) 0.025(3) 0.002(3) 0.001(3) 0.005(3)
O3 0.025(2) 0.034(3) 0.031(3) -0.002(2) 0.0065(19) 0.0020(19)
C54 0.023(3) 0.025(3) 0.031(3) -0.003(3) 0.002(3) 0.006(2)
C41 0.024(3) 0.025(3) 0.025(3) -0.001(3) 0.002(2) 0.003(2)
C50 0.038(4) 0.054(5) 0.036(4) -0.015(4) 0.008(3) 0.007(4)
C25 0.032(3) 0.030(3) 0.030(3) 0.004(3) -0.003(3) 0.001(3)
C65 0.028(3) 0.031(4) 0.031(4) 0.000(3) -0.002(3) -0.001(3)
C17 0.034(4) 0.039(4) 0.042(4) 0.000(3) -0.006(3) -0.011(3)
C5 0.023(3) 0.030(4) 0.030(4) 0.001(3) 0.001(3) -0.004(3)
C7 0.021(3) 0.026(3) 0.025(3) -0.001(3) 0.001(2) 0.000(2)
C1AA 0.037(3) 0.040(2) 0.030(2) 0.008(2) -0.0015(17) -0.007(2)
C5AA 0.037(3) 0.040(2) 0.030(2) 0.008(2) -0.0015(17) -0.007(2)
C6AA 0.037(3) 0.040(2) 0.030(2) 0.008(2) -0.0015(17) -0.007(2)
C7AA 0.037(3) 0.040(2) 0.030(2) 0.008(2) -0.0015(17) -0.007(2)
C8AA 0.037(3) 0.040(2) 0.030(2) 0.008(2) -0.0015(17) -0.007(2)
C9AA 0.037(3) 0.040(2) 0.030(2) 0.008(2) -0.0015(17) -0.007(2)
C21 0.032(4) 0.028(3) 0.034(4) 0.002(3) -0.001(3) 0.008(3)
C22 0.048(5) 0.036(4) 0.030(4) -0.003(3) -0.001(3) 0.008(3)
C43 0.036(3) 0.022(3) 0.038(5) -0.003(3) 0.005(3) 0.000(2)
C49 0.031(4) 0.043(4) 0.046(5) -0.020(4) 0.005(3) 0.000(3)
C1 0.018(3) 0.031(3) 0.023(3) -0.003(2) 0.002(2) 0.002(2)
C32 0.017(3) 0.026(3) 0.030(3) -0.001(3) 0.003(2) 0.000(2)
O6 0.039(3) 0.066(4) 0.030(3) 0.012(3) -0.008(2) -0.015(3)
C2 0.023(3) 0.035(4) 0.031(3) -0.006(3) 0.006(3) -0.004(3)
C52 0.025(3) 0.037(4) 0.025(3) 0.002(3) 0.003(3) 0.003(3)
C56 0.041(4) 0.030(4) 0.057(5) -0.014(4) 0.011(4) -0.006(3)
C51 0.035(4) 0.044(4) 0.028(3) -0.002(3) 0.002(3) 0.004(3)
C30 0.023(3) 0.025(3) 0.031(3) -0.003(3) -0.003(3) 0.005(2)
C4 0.029(3) 0.038(4) 0.020(3) 0.001(3) 0.002(2) 0.001(3)
C44 0.044(4) 0.029(3) 0.044(4) -0.006(3) 0.005(3) 0.001(3)
C58 0.061(7) 0.092(8) 0.040(5) -0.022(5) -0.005(4) -0.027(5)
C45 0.045(5) 0.029(4) 0.059(5) -0.011(4) 0.002(4) 0.005(3)
C42 0.024(3) 0.025(3) 0.031(3) -0.001(3) -0.003(3) 0.004(2)
C34 0.019(3) 0.018(2) 0.030(4) -0.003(2) 0.004(2) 0.010(2)
O7 0.029(3) 0.035(3) 0.045(3) -0.011(2) 0.016(2) 0.004(2)
C31 0.021(3) 0.028(3) 0.031(3) -0.002(3) 0.005(3) 0.005(2)
C27 0.019(3) 0.027(3) 0.026(3) -0.001(3) -0.001(2) 0.006(2)
C6 0.018(3) 0.028(3) 0.028(3) -0.003(3) 0.001(2) 0.002(2)
C55 0.031(4) 0.044(4) 0.048(5) -0.007(4) 0.023(3) -0.003(3)
C47 0.032(3) 0.030(3) 0.031(4) -0.007(3) -0.003(3) 0.003(3)
C48 0.024(3) 0.037(4) 0.035(4) -0.011(3) 0.002(3) 0.005(3)
C59 0.0395(14) 0.079(2) 0.0600(19) -0.0206(16) 0.0143(14) 0.0029(14)
O2 0.071(8) 0.087(9) 0.060(7) 0.021(6) 0.018(6) 0.018(6)
O1 0.054(6) 0.112(9) 0.024(4) 0.026(5) 0.001(4) -0.011(6)
C73 0.049(9) 0.091(13) 0.077(12) -0.023(10) 0.032(8) 0.004(8)
C72 0.060(9) 0.068(10) 0.050(8) 0.014(7) -0.014(7) -0.008(7)
S2 0.0468(17) 0.0356(16) 0.0336(18) 0.0096(13) 0.0016(14) 0.0068(13)
C8 0.037(3) 0.040(2) 0.030(2) 0.008(2) -0.0015(17) -0.007(2)
C13 0.037(3) 0.040(2) 0.030(2) 0.008(2) -0.0015(17) -0.007(2)
C12 0.037(3) 0.040(2) 0.030(2) 0.008(2) -0.0015(17) -0.007(2)
C11 0.037(3) 0.040(2) 0.030(2) 0.008(2) -0.0015(17) -0.007(2)
C10 0.037(3) 0.040(2) 0.030(2) 0.008(2) -0.0015(17) -0.007(2)
C9 0.037(3) 0.040(2) 0.030(2) 0.008(2) -0.0015(17) -0.007(2)
C35 0.028(2) 0.029(2) 0.023(2) -0.0024(16) 0.0106(18) -0.0041(17)
C36 0.028(2) 0.029(2) 0.023(2) -0.0024(16) 0.0106(18) -0.0041(17)
C37 0.028(2) 0.029(2) 0.023(2) -0.0024(16) 0.0106(18) -0.0041(17)
C38 0.028(2) 0.029(2) 0.023(2) -0.0024(16) 0.0106(18) -0.0041(17)
C39 0.028(2) 0.029(2) 0.023(2) -0.0024(16) 0.0106(18) -0.0041(17)
C40 0.028(2) 0.029(2) 0.023(2) -0.0024(16) 0.0106(18) -0.0041(17)
C91 0.0468(17) 0.0356(16) 0.0336(18) 0.0096(13) 0.0016(14) 0.0068(13)
S1 0.0395(14) 0.079(2) 0.0600(19) -0.0206(16) 0.0143(14) 0.0029(14)

loop_
_atom_type_symbol
_atom_type_description
_atom_type_scat_dispersion_real
_atom_type_scat_dispersion_imag
_atom_type_scat_source
C C 0.0033 0.0016 'International Tables Vol C Tables 4.2.6.8 and 6.1.1.4'
H H 0.0000 0.0000 'International Tables Vol C Tables 4.2.6.8 and 6.1.1.4'
Ir Ir -1.4442 7.9887 'International Tables Vol C Tables 4.2.6.8 and 6.1.1.4'
N N 0.0061 0.0033 'International Tables Vol C Tables 4.2.6.8 and 6.1.1.4'
O O 0.0106 0.0060 'International Tables Vol C Tables 4.2.6.8 and 6.1.1.4'
S S 0.1246 0.1234 'International Tables Vol C Tables 4.2.6.8 and 6.1.1.4'

loop_
_geom_angle_atom_site_label_1
_geom_angle_atom_site_label_2
_geom_angle_atom_site_label_3
_geom_angle
_geom_angle_site_symmetry_1
_geom_angle_site_symmetry_3
_geom_angle_publ_flag
O4 Ir1 O3 85.61(18) . . ?
N3 Ir1 O4 80.2(2) . . ?
N3 Ir1 O3 101.30(19) . . ?
C28 Ir1 O4 88.5(2) . . ?
C28 Ir1 N3 80.3(2) . . ?
C28 Ir1 N1 95.1(2) . . ?
C28 Ir1 O3 173.5(2) . . ?
C28 Ir1 C1 98.0(2) . . ?
N1 Ir1 O4 101.5(2) . . ?
N1 Ir1 N3 175.0(2) . . ?
N1 Ir1 O3 83.53(19) . . ?
C1 Ir1 O4 173.3(2) . . ?
C1 Ir1 N3 99.1(2) . . ?
C1 Ir1 N1 79.7(2) . . ?
C1 Ir1 O3 88.0(2) . . ?
C65 O4 Ir1 126.0(5) . . ?
C64 C63 C62 117.0(6) . . ?
O3 C63 C62 115.9(7) . . ?
O3 C63 C64 126.7(6) . . ?
C3 O5 C58 116.2(7) . . ?
C52 C53 C54 124.3(6) . . ?
C52 C53 C48 119.8(6) . . ?
C48 C53 C54 115.7(6) . . ?
C14 N2 C1AA 125.3(7) . . ?
C14 N2 C8 127.6(12) . . ?
C7 N2 C14 107.4(5) . . ?
C7 N2 C1AA 126.9(7) . . ?
C7 N2 C8 124.9(12) . . ?
C19 C18 H18 119.7 . . ?
C19 C18 C17 120.7(7) . . ?
C17 C18 H18 119.7 . . ?
C16 C15 C14 123.9(7) . . ?
C20 C15 C14 115.7(6) . . ?
C20 C15 C16 120.3(7) . . ?
N2 C14 C15 129.8(6) . . ?
C27 C14 N2 106.3(6) . . ?
C27 C14 C15 123.8(7) . . ?
C41 N4 C35 129.7(9) . . ?
C34 N4 C41 107.1(5) . . ?
C34 N4 C0BA 126.8(14) . . ?
C34 N4 C35 123.2(9) . . ?
C0BA N4 C41 126.0(15) . . ?
H57A C57 H57B 109.5 . . ?
H57A C57 H57C 109.5 . . ?
H57B C57 H57C 109.5 . . ?
O6 C57 H57A 109.5 . . ?
O6 C57 H57B 109.5 . . ?
O6 C57 H57C 109.5 . . ?
C24 C23 H23 120.0 . . ?
C22 C23 H23 120.0 . . ?
C22 C23 C24 120.1(7) . . ?
C18 C19 H19 119.4 . . ?
C18 C19 C20 121.2(7) . . ?
C20 C19 H19 119.4 . . ?
C30 O8 C56 117.2(6) . . ?
C63 C62 S1 115.0(5) . . ?
C3AA C62 C63 130.8(5) . . ?
C3AA C62 C0AA 120.0 . . ?
C0AA C62 C63 109.2(5) . . ?
C61 C62 C63 128.7(8) . . ?
C61 C62 S1 115.4(7) . . ?
C62 C3AA H3AA 120.0 . . ?
C62 C3AA C60 120.0 . . ?
C60 C3AA H3AA 120.0 . . ?
C3AA C60 H60A 120.0 . . ?
C89 C60 C3AA 120.0 . . ?
C89 C60 H60A 120.0 . . ?
C61 C60 H60 128.6 . . ?
C59 C60 H60 128.6 . . ?
C59 C60 C61 102.8(10) . . ?
C60 C89 H89 120.0 . . ?
C60 C89 C4AA 120.0 . . ?
C4AA C89 H89 120.0 . . ?
C89 C4AA C0AA 120.0 . . ?
C89 C4AA C87 107.3(10) . . ?
C0AA C4AA C87 131.7(10) . . ?
C62 C0AA H0AA 120.0 . . ?
C4AA C0AA C62 120.0 . . ?
C4AA C0AA H0AA 120.0 . . ?
C62 C61 C60 114.8(12) . . ?
C62 C61 H61 122.6 . . ?
C60 C61 H61 122.6 . . ?
C54 N3 Ir1 140.5(4) . . ?
C34 N3 Ir1 110.8(4) . . ?
C34 N3 C54 105.9(5) . . ?
C28 C29 H29 119.3 . . ?
C30 C29 H29 119.3 . . ?
C30 C29 C28 121.5(6) . . ?
C70 C66 C67 120.0 . . ?
C70 C66 C65 110.3(4) . . ?
C67 C66 C65 129.7(4) . . ?
C67 C66 S2 109.0(3) . . ?
C65 C66 S2 121.3(4) . . ?
C66 C70 H70 120.0 . . ?
C71 C70 C66 120.0 . . ?
C71 C70 H70 120.0 . . ?
C70 C71 C69 120.0 . . ?
C70 C71 C72 125.4(6) . . ?
C69 C71 C72 114.6(6) . . ?
C71 C69 H69 120.0 . . ?
C68 C69 C71 120.0 . . ?
C68 C69 H69 120.0 . . ?
C69 C68 H68 120.0 . . ?
C69 C68 C67 120.0 . . ?
C67 C68 H68 120.0 . . ?
C67 C68 H68A 129.1 . . ?
C91 C68 H68A 129.1 . . ?
C91 C68 C67 101.8(7) . . ?
C66 C67 H67 120.0 . . ?
C68 C67 C66 120.0 . . ?
C68 C67 H67 120.0 . . ?
C15 C16 H16 120.0 . . ?
C17 C16 C15 119.9(7) . . ?
C17 C16 H16 120.0 . . ?
C63 C64 H64 116.9 . . ?
C63 C64 C65 126.1(7) . . ?
C65 C64 H64 116.9 . . ?
C29 C28 Ir1 127.2(5) . . ?
C29 C28 C33 117.0(6) . . ?
C33 C28 Ir1 114.8(4) . . ?
C7 N1 Ir1 111.3(4) . . ?
C7 N1 C27 107.2(5) . . ?
C27 N1 Ir1 141.4(5) . . ?
C23 C24 H24 119.8 . . ?
C25 C24 C23 120.5(8) . . ?
C25 C24 H24 119.8 . . ?
C45 C46 H46 118.6 . . ?
C45 C46 C47 122.7(7) . . ?
C47 C46 H46 118.6 . . ?
O5 C3 C2 124.9(7) . . ?
O5 C3 C4 115.1(6) . . ?
C2 C3 C4 120.0(6) . . ?
C15 C20 C19 117.0(7) . . ?
C15 C20 C21 121.1(6) . . ?
C19 C20 C21 121.9(7) . . ?
C28 C33 C34 111.6(5) . . ?
C32 C33 C28 121.4(6) . . ?
C32 C33 C34 127.0(6) . . ?
C25 C26 C21 119.0(6) . . ?
C25 C26 C27 124.2(6) . . ?
C21 C26 C27 116.7(6) . . ?
C63 O3 Ir1 126.8(5) . . ?
N3 C54 C53 128.6(6) . . ?
C41 C54 C53 121.9(6) . . ?
C41 C54 N3 109.1(5) . . ?
N4 C41 C42 129.9(6) . . ?
C54 C41 N4 106.8(5) . . ?
C54 C41 C42 123.1(6) . . ?
C49 C50 H50 119.8 . . ?
C49 C50 C51 120.5(7) . . ?
C51 C50 H50 119.8 . . ?
C24 C25 C26 120.4(7) . . ?
C24 C25 H25 119.8 . . ?
C26 C25 H25 119.8 . . ?
O4 C65 C66 115.0(6) . . ?
O4 C65 C64 126.0(7) . . ?
C64 C65 C66 119.1(6) . . ?
C18 C17 H17 119.5 . . ?
C16 C17 C18 120.9(8) . . ?
C16 C17 H17 119.5 . . ?
C4 C5 H5 120.7 . . ?
C4 C5 C6 118.6(6) . . ?
C6 C5 H5 120.7 . . ?
N2 C7 C6 130.5(6) . . ?
N1 C7 N2 110.2(5) . . ?
N1 C7 C6 118.6(6) . . ?
C5AA C1AA N2 121.9(7) . . ?
C5AA C1AA C9AA 120.0 . . ?
C9AA C1AA N2 118.1(7) . . ?
C1AA C5AA H5AA 120.0 . . ?
C6AA C5AA C1AA 120.0 . . ?
C6AA C5AA H5AA 120.0 . . ?
C5AA C6AA H6AA 120.0 . . ?
C5AA C6AA C7AA 120.0 . . ?
C7AA C6AA H6AA 120.0 . . ?
C6AA C7AA H7AA 120.0 . . ?
C8AA C7AA C6AA 120.0 . . ?
C8AA C7AA H7AA 120.0 . . ?
C7AA C8AA H8AA 120.0 . . ?
C7AA C8AA C9AA 120.0 . . ?
C9AA C8AA H8AA 120.0 . . ?
C1AA C9AA H9AA 120.0 . . ?
C8AA C9AA C1AA 120.0 . . ?
C8AA C9AA H9AA 120.0 . . ?
C26 C21 C20 120.4(6) . . ?
C22 C21 C20 121.4(7) . . ?
C22 C21 C26 118.2(7) . . ?
C23 C22 C21 121.7(8) . . ?
C23 C22 H22 119.1 . . ?
C21 C22 H22 119.1 . . ?
C44 C43 H43 119.5 . . ?
C44 C43 C42 121.0(7) . . ?
C42 C43 H43 119.5 . . ?
C50 C49 H49 119.4 . . ?
C50 C49 C48 121.3(7) . . ?
C48 C49 H49 119.4 . . ?
C2 C1 Ir1 127.4(5) . . ?
C2 C1 C6 117.1(6) . . ?
C6 C1 Ir1 115.1(5) . . ?
C33 C32 H32 120.1 . . ?
C31 C32 C33 119.7(6) . . ?
C31 C32 H32 120.1 . . ?
C4 O6 C57 118.7(6) . . ?
C3 C2 C1 121.6(6) . . ?
C3 C2 H2 119.2 . . ?
C1 C2 H2 119.2 . . ?
C53 C52 H52 119.4 . . ?
C51 C52 C53 121.2(7) . . ?
C51 C52 H52 119.4 . . ?
O8 C56 H56A 109.5 . . ?
O8 C56 H56B 109.5 . . ?
O8 C56 H56C 109.5 . . ?
H56A C56 H56B 109.5 . . ?
H56A C56 H56C 109.5 . . ?
H56B C56 H56C 109.5 . . ?
C50 C51 H51 119.9 . . ?
C52 C51 C50 120.2(7) . . ?
C52 C51 H51 119.9 . . ?
O8 C30 C29 124.7(6) . . ?
O8 C30 C31 115.4(6) . . ?
C29 C30 C31 119.9(6) . . ?
C5 C4 C3 120.4(6) . . ?
C5 C4 O6 124.1(6) . . ?
O6 C4 C3 115.5(6) . . ?
C43 C44 H44 120.4 . . ?
C43 C44 C45 119.3(7) . . ?
C45 C44 H44 120.4 . . ?
O5 C58 H58A 109.5 . . ?
O5 C58 H58B 109.5 . . ?
O5 C58 H58C 109.5 . . ?
H58A C58 H58B 109.5 . . ?
H58A C58 H58C 109.5 . . ?
H58B C58 H58C 109.5 . . ?
C46 C45 C44 119.8(7) . . ?
C46 C45 H45 120.1 . . ?
C44 C45 H45 120.1 . . ?
C43 C42 C41 124.2(6) . . ?
C47 C42 C41 115.5(6) . . ?
C47 C42 C43 120.2(6) . . ?
N4 C34 C33 131.0(5) . . ?
N3 C34 N4 111.0(5) . . ?
N3 C34 C33 117.9(6) . . ?
C31 O7 C55 116.7(5) . . ?
C32 C31 C30 120.3(6) . . ?
C32 C31 O7 124.0(6) . . ?
O7 C31 C30 115.7(6) . . ?
C14 C27 N1 108.8(6) . . ?
C14 C27 C26 121.0(6) . . ?
N1 C27 C26 129.9(6) . . ?
N4 C0BA C5BA 130.2(19) . . ?
N4 C0BA C1BA 109.1(19) . . ?
C5BA C0BA C1BA 120.0 . . ?
C0BA C5BA H5BA 120.0 . . ?
C0BA C5BA C4BA 120.0 . . ?
C4BA C5BA H5BA 120.0 . . ?
C5BA C4BA H4BA 120.0 . . ?
C3BA C4BA C5BA 120.0 . . ?
C3BA C4BA H4BA 120.0 . . ?
C4BA C3BA H3BA 120.0 . . ?
C2BA C3BA C4BA 120.0 . . ?
C2BA C3BA H3BA 120.0 . . ?
C3BA C2BA H2BA 120.0 . . ?
C3BA C2BA C1BA 120.0 . . ?
C1BA C2BA H2BA 120.0 . . ?
C0BA C1BA H1BA 120.0 . . ?
C2BA C1BA C0BA 120.0 . . ?
C2BA C1BA H1BA 120.0 . . ?
C5 C6 C7 126.6(6) . . ?
C1 C6 C5 122.2(6) . . ?
C1 C6 C7 111.0(6) . . ?
O7 C55 H55A 109.5 . . ?
O7 C55 H55B 109.5 . . ?
O7 C55 H55C 109.5 . . ?
H55A C55 H55B 109.5 . . ?
H55A C55 H55C 109.5 . . ?
H55B C55 H55C 109.5 . . ?
C46 C47 C48 122.3(7) . . ?
C42 C47 C46 116.9(7) . . ?
C42 C47 C48 120.8(6) . . ?
C53 C48 C49 117.0(7) . . ?
C53 C48 C47 121.5(6) . . ?
C49 C48 C47 121.5(7) . . ?
C60 C59 H59 119.2 . . ?
C60 C59 S1 121.6(9) . . ?
S1 C59 H59 119.2 . . ?
C72 O2 C73 119.3(14) . . ?
O2 C73 H73A 109.5 . . ?
O2 C73 H73B 109.5 . . ?
O2 C73 H73C 109.5 . . ?
H73A C73 H73B 109.5 . . ?
H73A C73 H73C 109.5 . . ?
H73B C73 H73C 109.5 . . ?
O2 C72 C71 109.9(10) . . ?
O1 C72 C71 131.9(15) . . ?
O1 C72 O2 118.2(16) . . ?
C87 O9 C86 115.1(17) . . ?
C91 S2 C66 89.2(9) . . ?
O9 C87 C4AA 121.6(16) . . ?
O10 C87 C4AA 118.7(16) . . ?
O10 C87 O9 119.0(16) . . ?
O9 C86 H86A 109.5 . . ?
O9 C86 H86B 109.5 . . ?
O9 C86 H86C 109.5 . . ?
H86A C86 H86B 109.5 . . ?
H86A C86 H86C 109.5 . . ?
H86B C86 H86C 109.5 . . ?
C13 C8 N2 115.9(13) . . ?
C13 C8 C9 120.0 . . ?
C9 C8 N2 124.1(13) . . ?
C8 C13 H13 120.0 . . ?
C12 C13 C8 120.0 . . ?
C12 C13 H13 120.0 . . ?
C13 C12 H12 120.0 . . ?
C11 C12 C13 120.0 . . ?
C11 C12 H12 120.0 . . ?
C12 C11 H11 120.0 . . ?
C12 C11 C10 120.0 . . ?
C10 C11 H11 120.0 . . ?
C11 C10 H10 120.0 . . ?
C9 C10 C11 120.0 . . ?
C9 C10 H10 120.0 . . ?
C8 C9 H9 120.0 . . ?
C10 C9 C8 120.0 . . ?
C10 C9 H9 120.0 . . ?
C36 C35 N4 122.8(13) . . ?
C36 C35 C40 122.3(11) . . ?
C40 C35 N4 115.0(11) . . ?
C35 C36 H36 120.0 . . ?
C35 C36 C37 119.9(13) . . ?
C37 C36 H36 120.0 . . ?
C36 C37 H37 120.1 . . ?
C38 C37 C36 119.9(10) . . ?
C38 C37 H37 120.1 . . ?
C37 C38 H38 119.5 . . ?
C37 C38 C39 121.0(9) . . ?
C39 C38 H38 119.5 . . ?
C38 C39 H39 120.9 . . ?
C40 C39 C38 118.1(10) . . ?
C40 C39 H39 120.9 . . ?
C35 C40 H40 120.7 . . ?
C39 C40 C35 118.7(11) . . ?
C39 C40 H40 120.7 . . ?
C68 C91 S2 119.8(15) . . ?
C68 C91 H91 120.1 . . ?
S2 C91 H91 120.1 . . ?
C62 S1 C59 85.3(5) . . ?
C2AA O1AA H1AA 128.8 . . ?
O1AA C2AA H2AA 109.5 . . ?
O1AA C2AA H2AB 109.5 . . ?
O1AA C2AA H2AC 109.5 . . ?
H2AA C2AA H2AB 109.5 . . ?
H2AA C2AA H2AC 109.5 . . ?
H2AB C2AA H2AC 109.5 . . ?

loop_
_geom_bond_atom_site_label_1
_geom_bond_atom_site_label_2
_geom_bond_distance
_geom_bond_site_symmetry_2
_geom_bond_publ_flag
Ir1 O4 2.152(5) . ?
Ir1 N3 2.068(6) . ?
Ir1 C28 1.987(6) . ?
Ir1 N1 2.062(6) . ?
Ir1 O3 2.159(5) . ?
Ir1 C1 1.993(7) . ?
O4 C65 1.270(8) . ?
C63 C62 1.499(9) . ?
C63 C64 1.392(12) . ?
C63 O3 1.267(8) . ?
O5 C3 1.356(9) . ?
O5 C58 1.427(11) . ?
C53 C54 1.432(9) . ?
C53 C52 1.408(10) . ?
C53 C48 1.427(10) . ?
N2 C14 1.404(9) . ?
N2 C7 1.367(8) . ?
N2 C1AA 1.405(7) . ?
N2 C8 1.452(11) . ?
C18 H18 0.9500 . ?
C18 C19 1.379(12) . ?
C18 C17 1.383(12) . ?
C15 C14 1.434(10) . ?
C15 C16 1.424(10) . ?
C15 C20 1.421(10) . ?
C14 C27 1.381(9) . ?
N4 C41 1.401(8) . ?
N4 C34 1.364(8) . ?
N4 C0BA 1.368(18) . ?
N4 C35 1.446(13) . ?
C57 H57A 0.9800 . ?
C57 H57B 0.9800 . ?
C57 H57C 0.9800 . ?
C57 O6 1.413(9) . ?
C23 H23 0.9500 . ?
C23 C24 1.412(12) . ?
C23 C22 1.362(12) . ?
C19 H19 0.9500 . ?
C19 C20 1.430(10) . ?
O8 C56 1.443(9) . ?
O8 C30 1.364(8) . ?
C62 C3AA 1.3900 . ?
C62 C0AA 1.3900 . ?
C62 C61 1.423(17) . ?
C62 S1 1.6977(15) . ?
C3AA H3AA 0.9500 . ?
C3AA C60 1.3900 . ?
C60 H60A 0.9500 . ?
C60 H60 0.9500 . ?
C60 C89 1.3900 . ?
C60 C61 1.435(15) . ?
C60 C59 1.4005(15) . ?
C89 H89 0.9500 . ?
C89 C4AA 1.3900 . ?
C4AA C0AA 1.3900 . ?
C4AA C87 1.583(16) . ?
C0AA H0AA 0.9500 . ?
C61 H61 0.9500 . ?
N3 C54 1.401(8) . ?
N3 C34 1.357(8) . ?
C29 H29 0.9500 . ?
C29 C28 1.417(9) . ?
C29 C30 1.381(9) . ?
C66 C70 1.3900 . ?
C66 C67 1.3900 . ?
C66 C65 1.494(8) . ?
C66 S2 1.6948(14) . ?
C70 H70 0.9500 . ?
C70 C71 1.3900 . ?
C71 C69 1.3900 . ?
C71 C72 1.626(17) . ?
C69 H69 0.9500 . ?
C69 C68 1.3900 . ?
C68 H68 0.9500 . ?
C68 H68A 0.9500 . ?
C68 C67 1.3900 . ?
C68 C91 1.39(2) . ?
C67 H67 0.9500 . ?
C16 H16 0.9500 . ?
C16 C17 1.370(11) . ?
C64 H64 0.9500 . ?
C64 C65 1.421(10) . ?
C28 C33 1.422(9) . ?
N1 C7 1.342(8) . ?
N1 C27 1.390(8) . ?
C24 H24 0.9500 . ?
C24 C25 1.370(11) . ?
C46 H46 0.9500 . ?
C46 C45 1.360(12) . ?
C46 C47 1.430(10) . ?
C3 C2 1.383(10) . ?
C3 C4 1.415(10) . ?
C20 C21 1.466(10) . ?
C33 C32 1.406(9) . ?
C33 C34 1.451(8) . ?
C26 C25 1.424(10) . ?
C26 C21 1.432(10) . ?
C26 C27 1.445(9) . ?
C54 C41 1.379(9) . ?
C41 C42 1.451(9) . ?
C50 H50 0.9500 . ?
C50 C49 1.369(12) . ?
C50 C51 1.401(12) . ?
C25 H25 0.9500 . ?
C17 H17 0.9500 . ?
C5 H5 0.9500 . ?
C5 C4 1.385(10) . ?
C5 C6 1.414(10) . ?
C7 C6 1.446(9) . ?
C1AA C5AA 1.3900 . ?
C1AA C9AA 1.3900 . ?
C5AA H5AA 0.9500 . ?
C5AA C6AA 1.3900 . ?
C6AA H6AA 0.9500 . ?
C6AA C7AA 1.3900 . ?
C7AA H7AA 0.9500 . ?
C7AA C8AA 1.3900 . ?
C8AA H8AA 0.9500 . ?
C8AA C9AA 1.3900 . ?
C9AA H9AA 0.9500 . ?
C21 C22 1.411(10) . ?
C22 H22 0.9500 . ?
C43 H43 0.9500 . ?
C43 C44 1.378(9) . ?
C43 C42 1.421(10) . ?
C49 H49 0.9500 . ?
C49 C48 1.439(10) . ?
C1 C2 1.410(9) . ?
C1 C6 1.413(9) . ?
C32 H32 0.9500 . ?
C32 C31 1.374(9) . ?
O6 C4 1.390(9) . ?
C2 H2 0.9500 . ?
C52 H52 0.9500 . ?
C52 C51 1.364(10) . ?
C56 H56A 0.9800 . ?
C56 H56B 0.9800 . ?
C56 H56C 0.9800 . ?
C51 H51 0.9500 . ?
C30 C31 1.418(9) . ?
C44 H44 0.9500 . ?
C44 C45 1.418(11) . ?
C58 H58A 0.9800 . ?
C58 H58B 0.9800 . ?
C58 H58C 0.9800 . ?
C45 H45 0.9500 . ?
C42 C47 1.405(10) . ?
O7 C31 1.391(8) . ?
O7 C55 1.422(9) . ?
C0BA C5BA 1.3900 . ?
C0BA C1BA 1.3900 . ?
C5BA H5BA 0.9500 . ?
C5BA C4BA 1.3900 . ?
C4BA H4BA 0.9500 . ?
C4BA C3BA 1.3900 . ?
C3BA H3BA 0.9500 . ?
C3BA C2BA 1.3900 . ?
C2BA H2BA 0.9500 . ?
C2BA C1BA 1.3900 . ?
C1BA H1BA 0.9500 . ?
C55 H55A 0.9800 . ?
C55 H55B 0.9800 . ?
C55 H55C 0.9800 . ?
C47 C48 1.467(11) . ?
C59 H59 0.9500 . ?
C59 S1 1.760(14) . ?
O2 C73 1.369(18) . ?
O2 C72 1.332(19) . ?
O1 C72 1.156(15) . ?
C73 H73A 0.9800 . ?
C73 H73B 0.9800 . ?
C73 H73C 0.9800 . ?
O9 C87 1.35(3) . ?
O9 C86 1.48(3) . ?
O10 C87 1.24(3) . ?
S2 C91 1.690(12) . ?
C86 H86A 0.9800 . ?
C86 H86B 0.9800 . ?
C86 H86C 0.9800 . ?
C8 C13 1.3900 . ?
C8 C9 1.3900 . ?
C13 H13 0.9500 . ?
C13 C12 1.3900 . ?
C12 H12 0.9500 . ?
C12 C11 1.3900 . ?
C11 H11 0.9500 . ?
C11 C10 1.3900 . ?
C10 H10 0.9500 . ?
C10 C9 1.3900 . ?
C9 H9 0.9500 . ?
C35 C36 1.342(15) . ?
C35 C40 1.424(16) . ?
C36 H36 0.9500 . ?
C36 C37 1.388(17) . ?
C37 H37 0.9500 . ?
C37 C38 1.380(17) . ?
C38 H38 0.9500 . ?
C38 C39 1.430(15) . ?
C39 H39 0.9500 . ?
C39 C40 1.387(14) . ?
C40 H40 0.9500 . ?
C91 H91 0.9500 . ?
O1AA H1AA 0.8795 . ?
O1AA C2AA 1.45(2) . ?
C2AA H2AA 0.9800 . ?
C2AA H2AB 0.9800 . ?
C2AA H2AC 0.9800 . ?

loop_
_geom_torsion_atom_site_label_1
_geom_torsion_atom_site_label_2
_geom_torsion_atom_site_label_3
_geom_torsion_atom_site_label_4
_geom_torsion
_geom_torsion_site_symmetry_1
_geom_torsion_site_symmetry_2
_geom_torsion_site_symmetry_3
_geom_torsion_site_symmetry_4
_geom_torsion_publ_flag
Ir1 O4 C65 C66 162.1(4) . . . . ?
Ir1 O4 C65 C64 -16.8(10) . . . . ?
Ir1 N3 C54 C53 32.0(12) . . . . ?
Ir1 N3 C54 C41 -155.2(6) . . . . ?
Ir1 N3 C34 N4 163.0(4) . . . . ?
Ir1 N3 C34 C33 -17.6(7) . . . . ?
Ir1 C28 C33 C32 -165.7(5) . . . . ?
Ir1 C28 C33 C34 13.2(7) . . . . ?
Ir1 N1 C7 N2 172.7(4) . . . . ?
Ir1 N1 C7 C6 -16.1(7) . . . . ?
Ir1 N1 C27 C14 -171.4(5) . . . . ?
Ir1 N1 C27 C26 15.7(11) . . . . ?
Ir1 C1 C2 C3 171.2(5) . . . . ?
Ir1 C1 C6 C5 -170.9(5) . . . . ?
Ir1 C1 C6 C7 14.3(7) . . . . ?
C63 C62 C3AA C60 179.3(9) . . . . ?
C63 C62 C0AA C4AA -179.4(8) . . . . ?
C63 C62 C61 C60 -172.2(10) . . . . ?
C63 C62 S1 C59 173.6(8) . . . . ?
C63 C64 C65 O4 0.9(13) . . . . ?
C63 C64 C65 C66 -178.0(7) . . . . ?
O5 C3 C2 C1 -178.3(7) . . . . ?
O5 C3 C4 C5 176.8(7) . . . . ?
O5 C3 C4 O6 -2.8(10) . . . . ?
C53 C54 C41 N4 171.3(6) . . . . ?
C53 C54 C41 C42 -12.7(10) . . . . ?
C53 C52 C51 C50 -1.7(11) . . . . ?
N2 C14 C27 N1 -2.2(7) . . . . ?
N2 C14 C27 C26 171.4(6) . . . . ?
N2 C7 C6 C5 -3.6(11) . . . . ?
N2 C7 C6 C1 170.9(6) . . . . ?
N2 C1AA C5AA C6AA 179.6(11) . . . . ?
N2 C1AA C9AA C8AA -179.6(10) . . . . ?
N2 C8 C13 C12 179(2) . . . . ?
N2 C8 C9 C10 -178(2) . . . . ?
C18 C19 C20 C15 -0.4(11) . . . . ?
C18 C19 C20 C21 -179.9(7) . . . . ?
C15 C14 C27 N1 174.8(6) . . . . ?
C15 C14 C27 C26 -11.5(10) . . . . ?
C15 C16 C17 C18 0.1(13) . . . . ?
C15 C20 C21 C26 -10.2(10) . . . . ?
C15 C20 C21 C22 168.3(7) . . . . ?
C14 N2 C7 N1 2.8(7) . . . . ?
C14 N2 C7 C6 -167.0(7) . . . . ?
C14 N2 C1AA C5AA -105.9(8) . . . . ?
C14 N2 C1AA C9AA 73.8(9) . . . . ?
C14 N2 C8 C13 -98.4(13) . . . . ?
C14 N2 C8 C9 80.1(17) . . . . ?
C14 C15 C16 C17 176.3(7) . . . . ?
C14 C15 C20 C19 -176.5(6) . . . . ?
C14 C15 C20 C21 3.0(9) . . . . ?
N4 C41 C42 C43 2.6(11) . . . . ?
N4 C41 C42 C47 -179.2(6) . . . . ?
N4 C0BA C5BA C4BA 170(3) . . . . ?
N4 C0BA C1BA C2BA -172(2) . . . . ?
N4 C35 C36 C37 -175.4(14) . . . . ?
N4 C35 C40 C39 174.9(12) . . . . ?
C57 O6 C4 C3 168.8(7) . . . . ?
C57 O6 C4 C5 -10.8(11) . . . . ?
C23 C24 C25 C26 1.2(11) . . . . ?
C19 C18 C17 C16 -0.1(14) . . . . ?
C19 C20 C21 C26 169.2(7) . . . . ?
C19 C20 C21 C22 -12.3(10) . . . . ?
O8 C30 C31 C32 179.4(6) . . . . ?
O8 C30 C31 O7 0.4(9) . . . . ?
C62 C63 C64 C65 -164.8(8) . . . . ?
C62 C63 O3 Ir1 173.8(5) . . . . ?
C62 C3AA C60 C89 0.0 . . . . ?
C3AA C62 C0AA C4AA 0.0 . . . . ?
C3AA C60 C89 C4AA 0.0 . . . . ?
C60 C89 C4AA C0AA 0.0 . . . . ?
C60 C89 C4AA C87 -169.9(17) . . . . ?
C60 C59 S1 C62 -3.0(12) . . . . ?
C89 C4AA C0AA C62 0.0 . . . . ?
C89 C4AA C87 O9 -33(2) . . . . ?
C89 C4AA C87 O10 157.0(16) . . . . ?
C0AA C62 C3AA C60 0.0 . . . . ?
C0AA C4AA C87 O9 159.1(15) . . . . ?
C0AA C4AA C87 O10 -11(3) . . . . ?
C61 C62 S1 C59 3.5(11) . . . . ?
C61 C60 C59 S1 1.5(15) . . . . ?
N3 C54 C41 N4 -2.1(7) . . . . ?
N3 C54 C41 C42 173.9(6) . . . . ?
C29 C28 C33 C32 3.6(9) . . . . ?
C29 C28 C33 C34 -177.5(6) . . . . ?
C29 C30 C31 C32 0.7(10) . . . . ?
C29 C30 C31 O7 -178.3(6) . . . . ?
C66 C70 C71 C69 0.0 . . . . ?
C66 C70 C71 C72 179.1(10) . . . . ?
C66 S2 C91 C68 3(2) . . . . ?
C70 C66 C67 C68 0.0 . . . . ?
C70 C66 C65 O4 4.1(7) . . . . ?
C70 C66 C65 C64 -176.9(6) . . . . ?
C70 C71 C69 C68 0.0 . . . . ?
C70 C71 C72 O2 -6.3(16) . . . . ?
C70 C71 C72 O1 171.9(14) . . . . ?
C71 C69 C68 C67 0.0 . . . . ?
C69 C71 C72 O2 172.8(10) . . . . ?
C69 C71 C72 O1 -9(2) . . . . ?
C69 C68 C67 C66 0.0 . . . . ?
C67 C66 C70 C71 0.0 . . . . ?
C67 C66 C65 O4 -174.2(5) . . . . ?
C67 C66 C65 C64 4.8(10) . . . . ?
C67 C66 S2 C91 0.1(11) . . . . ?
C67 C68 C91 S2 -4(2) . . . . ?
C16 C15 C14 N2 7.4(11) . . . . ?
C16 C15 C14 C27 -168.9(7) . . . . ?
C16 C15 C20 C19 0.4(10) . . . . ?
C16 C15 C20 C21 179.9(6) . . . . ?
C64 C63 C62 C3AA -14.9(12) . . . . ?
C64 C63 C62 C0AA 164.5(9) . . . . ?
C64 C63 C62 C61 -0.9(16) . . . . ?
C64 C63 C62 S1 -169.5(6) . . . . ?
C64 C63 O3 Ir1 0.9(11) . . . . ?
C28 C29 C30 O8 -175.2(6) . . . . ?
C28 C29 C30 C31 3.4(10) . . . . ?
C28 C33 C32 C31 0.3(10) . . . . ?
C28 C33 C34 N4 -177.1(6) . . . . ?
C28 C33 C34 N3 3.6(8) . . . . ?
N1 C7 C6 C5 -172.7(6) . . . . ?
N1 C7 C6 C1 1.8(8) . . . . ?
C24 C23 C22 C21 -2.6(12) . . . . ?
C46 C47 C48 C53 168.0(7) . . . . ?
C46 C47 C48 C49 -15.0(11) . . . . ?
C20 C15 C14 N2 -175.8(6) . . . . ?
C20 C15 C14 C27 7.8(10) . . . . ?
C20 C15 C16 C17 -0.2(11) . . . . ?
C20 C21 C22 C23 -178.5(7) . . . . ?
C33 C32 C31 C30 -2.5(10) . . . . ?
C33 C32 C31 O7 176.5(6) . . . . ?
C26 C21 C22 C23 0.0(11) . . . . ?
O3 C63 C62 C3AA 171.6(7) . . . . ?
O3 C63 C62 C0AA -9.1(11) . . . . ?
O3 C63 C62 C61 -174.5(11) . . . . ?
O3 C63 C62 S1 16.9(10) . . . . ?
O3 C63 C64 C65 8.0(14) . . . . ?
C54 C53 C52 C51 174.8(7) . . . . ?
C54 C53 C48 C49 -173.1(7) . . . . ?
C54 C53 C48 C47 4.0(10) . . . . ?
C54 N3 C34 N4 -2.1(7) . . . . ?
C54 N3 C34 C33 177.3(5) . . . . ?
C54 C41 C42 C43 -172.4(7) . . . . ?
C54 C41 C42 C47 5.8(10) . . . . ?
C41 N4 C34 N3 0.8(7) . . . . ?
C41 N4 C34 C33 -178.4(6) . . . . ?
C41 N4 C0BA C5BA 89(2) . . . . ?
C41 N4 C0BA C1BA -100.6(14) . . . . ?
C41 N4 C35 C36 -97.4(15) . . . . ?
C41 N4 C35 C40 83.9(15) . . . . ?
C41 C42 C47 C46 -173.1(7) . . . . ?
C41 C42 C47 C48 5.6(10) . . . . ?
C50 C49 C48 C53 -2.6(12) . . . . ?
C50 C49 C48 C47 -179.8(8) . . . . ?
C25 C26 C21 C20 -178.3(6) . . . . ?
C25 C26 C21 C22 3.1(10) . . . . ?
C25 C26 C27 C14 -171.0(6) . . . . ?
C25 C26 C27 N1 1.2(11) . . . . ?
C65 C66 C70 C71 -178.5(6) . . . . ?
C65 C66 C67 C68 178.1(7) . . . . ?
C65 C66 S2 C91 179.1(10) . . . . ?
C17 C18 C19 C20 0.2(13) . . . . ?
C7 N2 C14 C15 -177.1(7) . . . . ?
C7 N2 C14 C27 -0.3(7) . . . . ?
C7 N2 C1AA C5AA 81.9(9) . . . . ?
C7 N2 C1AA C9AA -98.5(8) . . . . ?
C7 N2 C8 C13 79.9(14) . . . . ?
C7 N2 C8 C9 -101.6(15) . . . . ?
C7 N1 C27 C14 4.0(7) . . . . ?
C7 N1 C27 C26 -168.9(7) . . . . ?
C1AA N2 C14 C15 9.4(11) . . . . ?
C1AA N2 C14 C27 -173.8(7) . . . . ?
C1AA N2 C7 N1 176.2(7) . . . . ?
C1AA N2 C7 C6 6.4(11) . . . . ?
C1AA C5AA C6AA C7AA 0.0 . . . . ?
C5AA C1AA C9AA C8AA 0.0 . . . . ?
C5AA C6AA C7AA C8AA 0.0 . . . . ?
C6AA C7AA C8AA C9AA 0.0 . . . . ?
C7AA C8AA C9AA C1AA 0.0 . . . . ?
C9AA C1AA C5AA C6AA 0.0 . . . . ?
C21 C26 C25 C24 -3.7(10) . . . . ?
C21 C26 C27 C14 3.8(9) . . . . ?
C21 C26 C27 N1 175.9(6) . . . . ?
C22 C23 C24 C25 2.0(12) . . . . ?
C43 C44 C45 C46 1.0(13) . . . . ?
C43 C42 C47 C46 5.1(10) . . . . ?
C43 C42 C47 C48 -176.1(7) . . . . ?
C49 C50 C51 C52 1.6(12) . . . . ?
C32 C33 C34 N4 1.7(11) . . . . ?
C32 C33 C34 N3 -177.5(6) . . . . ?
C2 C3 C4 C5 -2.2(11) . . . . ?
C2 C3 C4 O6 178.2(7) . . . . ?
C2 C1 C6 C5 1.7(9) . . . . ?
C2 C1 C6 C7 -173.1(6) . . . . ?
C52 C53 C54 N3 3.8(11) . . . . ?
C52 C53 C54 C41 -168.2(7) . . . . ?
C52 C53 C48 C49 2.6(10) . . . . ?
C52 C53 C48 C47 179.7(7) . . . . ?
C56 O8 C30 C29 6.4(10) . . . . ?
C56 O8 C30 C31 -172.2(7) . . . . ?
C51 C50 C49 C48 0.6(13) . . . . ?
C30 C29 C28 Ir1 162.4(5) . . . . ?
C30 C29 C28 C33 -5.4(9) . . . . ?
C4 C3 C2 C1 0.6(11) . . . . ?
C4 C5 C6 C7 170.6(7) . . . . ?
C4 C5 C6 C1 -3.2(10) . . . . ?
C44 C43 C42 C41 174.6(7) . . . . ?
C44 C43 C42 C47 -3.5(11) . . . . ?
C58 O5 C3 C2 6.0(12) . . . . ?
C58 O5 C3 C4 -172.9(8) . . . . ?
C45 C46 C47 C42 -3.9(12) . . . . ?
C45 C46 C47 C48 177.3(8) . . . . ?
C42 C43 C44 C45 0.3(12) . . . . ?
C42 C47 C48 C53 -10.7(11) . . . . ?
C42 C47 C48 C49 166.3(7) . . . . ?
C34 N4 C41 C54 0.8(7) . . . . ?
C34 N4 C41 C42 -174.8(6) . . . . ?
C34 N4 C0BA C5BA -90(2) . . . . ?
C34 N4 C0BA C1BA 80.7(17) . . . . ?
C34 N4 C35 C36 84.2(16) . . . . ?
C34 N4 C35 C40 -94.5(13) . . . . ?
C34 N3 C54 C53 -170.2(7) . . . . ?
C34 N3 C54 C41 2.6(7) . . . . ?
C34 C33 C32 C31 -178.5(6) . . . . ?
C27 N1 C7 N2 -4.2(7) . . . . ?
C27 N1 C7 C6 167.0(6) . . . . ?
C27 C26 C25 C24 170.9(7) . . . . ?
C27 C26 C21 C20 6.7(9) . . . . ?
C27 C26 C21 C22 -171.9(6) . . . . ?
C0BA N4 C41 C54 -178.1(15) . . . . ?
C0BA N4 C41 C42 6.2(17) . . . . ?
C0BA N4 C34 N3 179.8(15) . . . . ?
C0BA N4 C34 C33 0.5(17) . . . . ?
C0BA C5BA C4BA C3BA 0.0 . . . . ?
C5BA C0BA C1BA C2BA 0.0 . . . . ?
C5BA C4BA C3BA C2BA 0.0 . . . . ?
C4BA C3BA C2BA C1BA 0.0 . . . . ?
C3BA C2BA C1BA C0BA 0.0 . . . . ?
C1BA C0BA C5BA C4BA 0.0 . . . . ?
C6 C5 C4 C3 3.4(11) . . . . ?
C6 C5 C4 O6 -177.0(7) . . . . ?
C6 C1 C2 C3 -0.3(10) . . . . ?
C55 O7 C31 C32 11.2(10) . . . . ?
C55 O7 C31 C30 -169.8(7) . . . . ?
C47 C46 C45 C44 0.8(14) . . . . ?
C48 C53 C54 N3 179.3(7) . . . . ?
C48 C53 C54 C41 7.3(10) . . . . ?
C48 C53 C52 C51 -0.5(11) . . . . ?
C59 C60 C61 C62 1.3(16) . . . . ?
C73 O2 C72 C71 -178.0(13) . . . . ?
C73 O2 C72 O1 4(2) . . . . ?
C72 C71 C69 C68 -179.2(9) . . . . ?
S2 C66 C67 C68 -3.0(5) . . . . ?
S2 C66 C65 O4 7.0(10) . . . . ?
S2 C66 C65 C64 -174.0(7) . . . . ?
C87 C4AA C0AA C62 167(2) . . . . ?
C86 O9 C87 C4AA 178.0(19) . . . . ?
C86 O9 C87 O10 -12(3) . . . . ?
C8 N2 C14 C15 1.4(15) . . . . ?
C8 N2 C14 C27 178.3(11) . . . . ?
C8 N2 C7 N1 -175.8(11) . . . . ?
C8 N2 C7 C6 14.4(14) . . . . ?
C8 C13 C12 C11 0.0 . . . . ?
C13 C8 C9 C10 0.0 . . . . ?
C13 C12 C11 C10 0.0 . . . . ?
C12 C11 C10 C9 0.0 . . . . ?
C11 C10 C9 C8 0.0 . . . . ?
C9 C8 C13 C12 0.0 . . . . ?
C35 N4 C41 C54 -177.7(10) . . . . ?
C35 N4 C41 C42 6.6(13) . . . . ?
C35 N4 C34 N3 179.5(9) . . . . ?
C35 N4 C34 C33 0.3(12) . . . . ?
C35 C36 C37 C38 0.8(16) . . . . ?
C36 C35 C40 C39 -3.9(18) . . . . ?
C36 C37 C38 C39 -4.0(16) . . . . ?
C37 C38 C39 C40 3.3(15) . . . . ?
C38 C39 C40 C35 0.6(15) . . . . ?
C40 C35 C36 C37 3.2(19) . . . . ?
C91 C68 C67 C66 4.5(13) . . . . ?
S1 C62 C61 C60 -3.7(16) . . . . ?
